data_1560112
loop_
_publ_author_name
'Brand, Alexander'
'Schulz, Stephen'
'Hepp, Alexander'
'Weigand, Jan J.'
'Uhl, Werner'

_publ_section_title
;
 Sterically constrained tricyclic phosphine: redox behaviour, reductive
 and oxidative cleavage of P--C bonds, generation of a dilithium
 phosphaindole as a promising synthon in phosphine chemistry
;
_journal_issue 10
_journal_name_full 'Chemical Science'
_journal_page_first 3460
_journal_page_last 3474
_journal_paper_doi 10.1039/D0SC06155G
_journal_volume 12
_journal_year 2021
_chemical_formula_sum 'C37 H32 O5 P2 Si2 W'
_chemical_formula_weight 858.59
_space_group_crystal_system monoclinic
_space_group_IT_number 14
_space_group_name_Hall '-P 2ybc'
_space_group_name_H-M_alt 'P 1 21/c 1'
_atom_sites_solution_hydrogens geom
_audit_creation_method SHELXL-2018/3
_audit_update_record
;
2020-07-06 deposited with the CCDC.	2021-01-18 downloaded from the CCDC.
;
_cell_angle_alpha 90
_cell_angle_beta 92.664(4)
_cell_angle_gamma 90
_cell_formula_units_Z 4
_cell_length_a 10.6448(13)
_cell_length_b 12.9069(16)
_cell_length_c 26.220(3)
_cell_measurement_reflns_used 9373
_cell_measurement_temperature 100(2)
_cell_measurement_theta_max 27.87
_cell_measurement_theta_min 2.22
_cell_volume 3598.5(7)
_computing_cell_refinement 'Bruker SAINT+'
_computing_data_collection 'Bruker SMART'
_computing_data_reduction 'Bruker SHELXTL'
_computing_molecular_graphics 'Bruker SHELXTL'
_computing_publication_material 'Bruker SHELXTL'
_computing_structure_refinement 'SHELXL-2013 (Sheldrick, 2013)'
_computing_structure_solution 'SHELXS-2013 (Sheldrick, 2013)'
_diffrn_ambient_temperature 100(2)
_diffrn_measured_fraction_theta_full 0.999
_diffrn_measured_fraction_theta_max 0.995
_diffrn_measurement_device_type 'CCD area detector'
_diffrn_measurement_method 'omega scans'
_diffrn_radiation_type MoK\a
_diffrn_radiation_wavelength 0.71073
_diffrn_reflns_av_R_equivalents 0.0526
_diffrn_reflns_av_unetI/netI 0.0365
_diffrn_reflns_Laue_measured_fraction_full 0.999
_diffrn_reflns_Laue_measured_fraction_max 0.995
_diffrn_reflns_limit_h_max 13
_diffrn_reflns_limit_h_min -14
_diffrn_reflns_limit_k_max 16
_diffrn_reflns_limit_k_min -16
_diffrn_reflns_limit_l_max 34
_diffrn_reflns_limit_l_min -34
_diffrn_reflns_number 46224
_diffrn_reflns_point_group_measured_fraction_full 0.999
_diffrn_reflns_point_group_measured_fraction_max 0.995
_diffrn_reflns_theta_full 25.242
_diffrn_reflns_theta_max 27.927
_diffrn_reflns_theta_min 2.215
_diffrn_source microsource
_exptl_absorpt_coefficient_mu 3.407
_exptl_absorpt_correction_T_max 0.7456
_exptl_absorpt_correction_T_min 0.4328
_exptl_absorpt_correction_type empirical
_exptl_absorpt_process_details SADABS
_exptl_crystal_colour yellow
_exptl_crystal_density_diffrn 1.585
_exptl_crystal_description block
_exptl_crystal_F_000 1704
_exptl_crystal_size_max 0.380
_exptl_crystal_size_mid 0.350
_exptl_crystal_size_min 0.260
_refine_diff_density_max 0.964
_refine_diff_density_min -0.694
_refine_diff_density_rms 0.091
_refine_ls_extinction_method none
_refine_ls_goodness_of_fit_ref 1.049
_refine_ls_hydrogen_treatment constr
_refine_ls_matrix_type full
_refine_ls_number_parameters 428
_refine_ls_number_reflns 8567
_refine_ls_number_restraints 0
_refine_ls_restrained_S_all 1.049
_refine_ls_R_factor_all 0.0322
_refine_ls_R_factor_gt 0.0253
_refine_ls_shift/su_max 0.002
_refine_ls_shift/su_mean 0.000
_refine_ls_structure_factor_coef Fsqd
_refine_ls_weighting_details 'w=1/[\s^2^(Fo^2^)+(0.0186P)^2^+3.0197P] where P=(Fo^2^+2Fc^2^)/3'
_refine_ls_weighting_scheme calc
_refine_ls_wR_factor_gt 0.0554
_refine_ls_wR_factor_ref 0.0575
_reflns_Friedel_coverage 0.000
_reflns_number_gt 7625
_reflns_number_total 8567
_reflns_threshold_expression 'I > 2\s(I)'
_cod_data_source_file d0sc06155g2.cif
_cod_data_source_block sad_a_CCDC1
_cod_depositor_comments 'Adding full bibliography for 1560111--1560114.cif.'
_cod_original_sg_symbol_H-M 'P 21/c'
_cod_database_code 1560112
_shelx_shelxl_version_number 2018/3
_shelx_space_group_comment
;
The symmetry employed for this shelxl refinement is uniquely defined
by the following loop, which should always be used as a source of
symmetry information in preference to the above space-group names.
They are only intended as comments.
;
_shelx_estimated_absorpt_t_min 0.358
_shelx_estimated_absorpt_t_max 0.471

loop_
_space_group_symop_operation_xyz
'x, y, z'
'-x, y+1/2, -z+1/2'
'-x, -y, -z'
'x, -y-1/2, z-1/2'

loop_
_atom_site_label
_atom_site_type_symbol
_atom_site_fract_x
_atom_site_fract_y
_atom_site_fract_z
_atom_site_U_iso_or_equiv
_atom_site_adp_type
_atom_site_occupancy
_atom_site_site_symmetry_order
_atom_site_calc_flag
_atom_site_refinement_flags_posn
_atom_site_refinement_flags_adp
_atom_site_refinement_flags_occupancy
_atom_site_disorder_assembly
_atom_site_disorder_group
W1 W 0.22457(2) 0.81954(2) 0.49750(2) 0.01879(4) Uani 1 1 d . . . . .
C41 C 0.0600(2) 0.7622(2) 0.52294(10) 0.0232(6) Uani 1 1 d . . . . .
O1 O -0.02952(18) 0.72706(17) 0.53692(8) 0.0335(5) Uani 1 1 d . . . . .
C42 C 0.2727(2) 0.6725(2) 0.47835(10) 0.0218(5) Uani 1 1 d . . . . .
O2 O 0.29395(18) 0.59228(15) 0.46273(7) 0.0293(4) Uani 1 1 d . . . . .
C43 C 0.1506(3) 0.8273(3) 0.42685(11) 0.0352(8) Uani 1 1 d . . . . .
O3 O 0.1053(2) 0.8290(2) 0.38596(8) 0.0540(7) Uani 1 1 d . . . . .
C44 C 0.3977(3) 0.8707(2) 0.47647(10) 0.0255(6) Uani 1 1 d . . . . .
O4 O 0.4933(2) 0.89814(16) 0.46500(8) 0.0376(5) Uani 1 1 d . . . . .
C45 C 0.1700(3) 0.9707(2) 0.50538(10) 0.0268(6) Uani 1 1 d . . . . .
O5 O 0.1382(2) 1.05474(17) 0.50576(8) 0.0388(5) Uani 1 1 d . . . . .
P1 P 0.31277(6) 0.80853(5) 0.58860(2) 0.01440(12) Uani 1 1 d . . . . .
C1 C 0.4786(2) 0.79029(19) 0.59259(9) 0.0149(5) Uani 1 1 d . . . . .
C2 C 0.5379(2) 0.87853(19) 0.61256(9) 0.0173(5) Uani 1 1 d . . . . .
C3 C 0.6687(2) 0.8836(2) 0.61393(10) 0.0225(5) Uani 1 1 d . . . . .
H3 H 0.711823 0.943400 0.626609 0.027 Uiso 1 1 calc R U . . .
C4 C 0.7345(2) 0.7990(2) 0.59628(10) 0.0230(6) Uani 1 1 d . . . . .
H4 H 0.823407 0.803183 0.594857 0.028 Uiso 1 1 calc R U . . .
C5 C 0.6738(2) 0.7083(2) 0.58064(9) 0.0191(5) Uani 1 1 d . . . . .
H5 H 0.721806 0.650794 0.570083 0.023 Uiso 1 1 calc R U . . .
C6 C 0.5427(2) 0.70091(18) 0.58028(9) 0.0156(5) Uani 1 1 d . . . . .
C7 C 0.4743(2) 0.60213(19) 0.57487(9) 0.0168(5) Uani 1 1 d . . . . .
H7 H 0.514415 0.548823 0.556665 0.020 Uiso 1 1 calc R U . . .
C8 C 0.3611(2) 0.57881(18) 0.59287(9) 0.0163(5) Uani 1 1 d . . . . .
C9 C 0.4469(2) 0.95147(19) 0.63256(9) 0.0191(5) Uani 1 1 d . . . . .
H9 H 0.473109 1.014773 0.648169 0.023 Uiso 1 1 calc R U . . .
C10 C 0.3242(2) 0.92502(18) 0.62789(9) 0.0167(5) Uani 1 1 d . . . . .
Si1 Si 0.29052(7) 0.44480(5) 0.59009(3) 0.02030(15) Uani 1 1 d . . . . .
C11 C 0.4089(3) 0.3499(2) 0.56848(12) 0.0324(7) Uani 1 1 d . . . . .
H11A H 0.371131 0.280634 0.566567 0.039 Uiso 1 1 calc R U . . .
H11B H 0.481597 0.349064 0.592812 0.039 Uiso 1 1 calc R U . . .
H11C H 0.436144 0.369973 0.534686 0.039 Uiso 1 1 calc R U . . .
C12 C 0.1468(3) 0.4430(2) 0.54713(11) 0.0344(7) Uani 1 1 d . . . . .
H12A H 0.170692 0.448904 0.511590 0.041 Uiso 1 1 calc R U . . .
H12B H 0.092516 0.501333 0.555437 0.041 Uiso 1 1 calc R U . . .
H12C H 0.101487 0.377820 0.551675 0.041 Uiso 1 1 calc R U . . .
C13 C 0.2447(2) 0.41504(18) 0.65671(10) 0.0190(5) Uani 1 1 d . . . . .
C14 C 0.3366(2) 0.4009(2) 0.69580(10) 0.0238(6) Uani 1 1 d . . . . .
H14 H 0.422708 0.407297 0.688306 0.029 Uiso 1 1 calc R U . . .
C15 C 0.3054(3) 0.3778(2) 0.74529(11) 0.0311(6) Uani 1 1 d . . . . .
H15 H 0.369696 0.368060 0.771213 0.037 Uiso 1 1 calc R U . . .
C16 C 0.1804(3) 0.3691(2) 0.75672(11) 0.0311(7) Uani 1 1 d . . . . .
H16 H 0.158662 0.352954 0.790539 0.037 Uiso 1 1 calc R U . . .
C17 C 0.0874(3) 0.3839(2) 0.71921(11) 0.0290(6) Uani 1 1 d . . . . .
H17 H 0.001466 0.378477 0.727180 0.035 Uiso 1 1 calc R U . . .
C18 C 0.1194(2) 0.4067(2) 0.66950(10) 0.0231(5) Uani 1 1 d . . . . .
H18 H 0.054590 0.416754 0.643836 0.028 Uiso 1 1 calc R U . . .
Si2 Si 0.19396(6) 1.00447(5) 0.65333(3) 0.01728(14) Uani 1 1 d . . . . .
C21 C 0.2065(3) 1.1390(2) 0.62928(11) 0.0278(6) Uani 1 1 d . . . . .
H21A H 0.195461 1.139067 0.591965 0.033 Uiso 1 1 calc R U . . .
H21B H 0.289435 1.167131 0.639367 0.033 Uiso 1 1 calc R U . . .
H21C H 0.141069 1.181871 0.643804 0.033 Uiso 1 1 calc R U . . .
C22 C 0.0415(2) 0.9413(2) 0.63450(10) 0.0234(6) Uani 1 1 d . . . . .
H22A H -0.026939 0.976994 0.651006 0.028 Uiso 1 1 calc R U . . .
H22B H 0.043844 0.868527 0.645243 0.028 Uiso 1 1 calc R U . . .
H22C H 0.027415 0.944971 0.597342 0.028 Uiso 1 1 calc R U . . .
C23 C 0.2129(2) 1.00795(19) 0.72471(10) 0.0193(5) Uani 1 1 d . . . . .
C24 C 0.1506(3) 1.0843(2) 0.75175(11) 0.0290(6) Uani 1 1 d . . . . .
H24 H 0.103575 1.135873 0.733373 0.035 Uiso 1 1 calc R U . . .
C25 C 0.1556(3) 1.0867(2) 0.80433(12) 0.0375(7) Uani 1 1 d . . . . .
H25 H 0.113184 1.139981 0.821687 0.045 Uiso 1 1 calc R U . . .
C26 C 0.2224(3) 1.0116(2) 0.83202(11) 0.0337(7) Uani 1 1 d . . . . .
H26 H 0.224113 1.012103 0.868279 0.040 Uiso 1 1 calc R U . . .
C27 C 0.2862(3) 0.9361(2) 0.80652(11) 0.0300(6) Uani 1 1 d . . . . .
H27 H 0.333342 0.885231 0.825269 0.036 Uiso 1 1 calc R U . . .
C28 C 0.2818(2) 0.9343(2) 0.75353(10) 0.0247(6) Uani 1 1 d . . . . .
H28 H 0.326540 0.881927 0.736465 0.030 Uiso 1 1 calc R U . . .
P2 P 0.24979(6) 0.66499(5) 0.62470(2) 0.01568(13) Uani 1 1 d . . . . .
C31 C 0.3113(3) 0.66748(18) 0.69084(9) 0.0188(5) Uani 1 1 d . . . . .
C32 C 0.4377(3) 0.66659(19) 0.70681(10) 0.0228(6) Uani 1 1 d . . . . .
H32 H 0.500793 0.665509 0.682345 0.027 Uiso 1 1 calc R U . . .
C33 C 0.4717(3) 0.6673(2) 0.75871(11) 0.0303(6) Uani 1 1 d . . . . .
H33 H 0.558018 0.666945 0.769654 0.036 Uiso 1 1 calc R U . . .
C34 C 0.3801(4) 0.6684(2) 0.79433(11) 0.0363(8) Uani 1 1 d . . . . .
H34 H 0.403837 0.669711 0.829702 0.044 Uiso 1 1 calc R U . . .
C35 C 0.2549(4) 0.6677(2) 0.77898(11) 0.0389(8) Uani 1 1 d . . . . .
H35 H 0.192448 0.667588 0.803707 0.047 Uiso 1 1 calc R U . . .
C36 C 0.2198(3) 0.6673(2) 0.72732(11) 0.0287(6) Uani 1 1 d . . . . .
H36 H 0.133194 0.666805 0.716753 0.034 Uiso 1 1 calc R U . . .

loop_
_atom_site_aniso_label
_atom_site_aniso_U_11
_atom_site_aniso_U_22
_atom_site_aniso_U_33
_atom_site_aniso_U_23
_atom_site_aniso_U_13
_atom_site_aniso_U_12
W1 0.01800(6) 0.02462(6) 0.01380(6) 0.00137(4) 0.00109(4) 0.00761(4)
C41 0.0194(13) 0.0293(15) 0.0202(13) -0.0102(11) -0.0052(11) 0.0064(11)
O1 0.0193(10) 0.0425(13) 0.0391(12) -0.0158(10) 0.0045(9) -0.0023(9)
C42 0.0174(12) 0.0305(15) 0.0175(13) 0.0005(11) 0.0025(10) 0.0041(10)
O2 0.0306(11) 0.0309(11) 0.0268(10) -0.0069(9) 0.0053(9) 0.0028(9)
C43 0.0303(16) 0.057(2) 0.0183(14) 0.0001(13) 0.0001(12) 0.0214(14)
O3 0.0492(15) 0.096(2) 0.0165(11) 0.0018(11) -0.0021(11) 0.0343(13)
C44 0.0317(15) 0.0191(14) 0.0263(14) 0.0061(11) 0.0083(12) 0.0079(11)
O4 0.0366(12) 0.0291(12) 0.0488(14) 0.0064(10) 0.0195(11) 0.0016(9)
C45 0.0304(15) 0.0320(16) 0.0183(13) 0.0057(11) 0.0025(11) 0.0102(12)
O5 0.0469(13) 0.0333(13) 0.0363(12) 0.0068(9) 0.0038(10) 0.0193(10)
P1 0.0130(3) 0.0148(3) 0.0154(3) 0.0002(2) 0.0011(2) 0.0011(2)
C1 0.0137(11) 0.0195(12) 0.0116(11) 0.0024(9) 0.0010(9) 0.0002(9)
C2 0.0185(12) 0.0177(13) 0.0159(12) 0.0017(9) 0.0026(10) -0.0017(9)
C3 0.0163(12) 0.0266(15) 0.0247(14) -0.0019(11) 0.0034(10) -0.0063(10)
C4 0.0114(11) 0.0321(15) 0.0259(14) -0.0010(11) 0.0039(10) -0.0006(10)
C5 0.0154(12) 0.0235(13) 0.0187(12) 0.0015(10) 0.0042(10) 0.0047(10)
C6 0.0157(11) 0.0188(13) 0.0125(11) 0.0016(9) 0.0013(9) 0.0014(9)
C7 0.0208(12) 0.0155(12) 0.0139(11) -0.0006(9) -0.0003(10) 0.0044(9)
C8 0.0199(12) 0.0144(12) 0.0145(11) -0.0001(9) -0.0001(10) 0.0019(9)
C9 0.0209(12) 0.0159(13) 0.0206(12) -0.0009(9) 0.0025(10) -0.0012(9)
C10 0.0197(12) 0.0134(12) 0.0172(12) 0.0002(9) 0.0020(10) 0.0021(9)
Si1 0.0256(4) 0.0164(4) 0.0193(3) -0.0040(3) 0.0059(3) -0.0038(3)
C11 0.0470(18) 0.0186(14) 0.0334(16) -0.0042(11) 0.0219(14) -0.0018(12)
C12 0.0424(17) 0.0350(18) 0.0258(15) -0.0055(12) 0.0005(13) -0.0178(13)
C13 0.0248(13) 0.0121(12) 0.0208(13) -0.0024(9) 0.0074(10) 0.0014(9)
C14 0.0223(13) 0.0240(14) 0.0255(14) 0.0011(11) 0.0046(11) 0.0024(10)
C15 0.0395(17) 0.0277(16) 0.0263(15) 0.0025(12) 0.0026(13) 0.0075(12)
C16 0.0440(17) 0.0258(16) 0.0248(15) 0.0032(11) 0.0154(13) 0.0057(13)
C17 0.0281(14) 0.0253(15) 0.0348(16) 0.0001(12) 0.0146(13) 0.0001(11)
C18 0.0239(13) 0.0182(13) 0.0275(14) -0.0023(10) 0.0035(11) 0.0007(10)
Si2 0.0158(3) 0.0145(3) 0.0218(4) -0.0011(3) 0.0034(3) 0.0010(2)
C21 0.0311(15) 0.0189(14) 0.0339(16) 0.0014(11) 0.0057(13) 0.0022(11)
C22 0.0165(12) 0.0276(15) 0.0263(14) -0.0029(11) 0.0022(11) 0.0000(10)
C23 0.0161(11) 0.0188(13) 0.0231(13) -0.0045(10) 0.0018(10) -0.0049(9)
C24 0.0353(16) 0.0227(15) 0.0289(15) -0.0057(11) 0.0006(13) 0.0062(12)
C25 0.0478(19) 0.0337(18) 0.0311(16) -0.0146(13) 0.0018(15) 0.0115(14)
C26 0.0395(17) 0.0374(18) 0.0237(15) -0.0090(12) -0.0026(13) -0.0052(13)
C27 0.0326(15) 0.0302(16) 0.0267(15) 0.0009(12) -0.0046(12) 0.0006(12)
C28 0.0240(13) 0.0229(14) 0.0271(14) -0.0035(11) 0.0011(11) 0.0027(10)
P2 0.0149(3) 0.0152(3) 0.0171(3) -0.0006(2) 0.0023(2) -0.0013(2)
C31 0.0280(13) 0.0130(12) 0.0154(12) 0.0010(9) 0.0016(10) 0.0013(9)
C32 0.0285(14) 0.0174(14) 0.0224(13) 0.0005(10) -0.0001(11) 0.0007(10)
C33 0.0432(17) 0.0226(15) 0.0241(14) 0.0006(11) -0.0096(13) 0.0055(12)
C34 0.068(2) 0.0274(17) 0.0134(13) 0.0015(11) -0.0043(14) 0.0135(14)
C35 0.062(2) 0.0358(18) 0.0199(15) 0.0042(12) 0.0161(15) 0.0113(15)
C36 0.0359(16) 0.0276(16) 0.0234(14) 0.0021(11) 0.0098(13) 0.0043(12)

loop_
_atom_type_symbol
_atom_type_description
_atom_type_scat_dispersion_real
_atom_type_scat_dispersion_imag
_atom_type_scat_source
C C 0.0033 0.0016 'International Tables Vol C Tables 4.2.6.8 and 6.1.1.4'
H H 0.0000 0.0000 'International Tables Vol C Tables 4.2.6.8 and 6.1.1.4'
O O 0.0106 0.0060 'International Tables Vol C Tables 4.2.6.8 and 6.1.1.4'
P P 0.1023 0.0942 'International Tables Vol C Tables 4.2.6.8 and 6.1.1.4'
Si Si 0.0817 0.0704 'International Tables Vol C Tables 4.2.6.8 and 6.1.1.4'
W W -0.8490 6.8722 'International Tables Vol C Tables 4.2.6.8 and 6.1.1.4'

loop_
_geom_angle_atom_site_label_1
_geom_angle_atom_site_label_2
_geom_angle_atom_site_label_3
_geom_angle
_geom_angle_site_symmetry_1
_geom_angle_site_symmetry_3
_geom_angle_publ_flag
C43 W1 C42 84.82(12) . . ?
C43 W1 C41 90.79(12) . . ?
C42 W1 C41 88.43(10) . . ?
C43 W1 C45 86.80(12) . . ?
C42 W1 C45 171.44(10) . . ?
C41 W1 C45 93.46(11) . . ?
C43 W1 C44 93.16(12) . . ?
C42 W1 C44 89.68(10) . . ?
C41 W1 C44 175.45(10) . . ?
C45 W1 C44 89.02(11) . . ?
C43 W1 P1 178.34(10) . . ?
C42 W1 P1 95.40(8) . . ?
C41 W1 P1 87.58(7) . . ?
C45 W1 P1 93.03(8) . . ?
C44 W1 P1 88.48(8) . . ?
O1 C41 W1 177.6(2) . . ?
O2 C42 W1 172.9(2) . . ?
O3 C43 W1 177.9(3) . . ?
O4 C44 W1 179.4(3) . . ?
O5 C45 W1 174.7(2) . . ?
C1 P1 C10 92.07(11) . . ?
C1 P1 P2 100.64(8) . . ?
C10 P1 P2 117.71(8) . . ?
C1 P1 W1 112.75(8) . . ?
C10 P1 W1 119.95(8) . . ?
P2 P1 W1 110.28(3) . . ?
C6 C1 C2 123.3(2) . . ?
C6 C1 P1 126.44(19) . . ?
C2 C1 P1 110.20(18) . . ?
C1 C2 C3 118.9(2) . . ?
C1 C2 C9 111.3(2) . . ?
C3 C2 C9 129.6(2) . . ?
C4 C3 C2 118.3(2) . . ?
C4 C3 H3 120.9 . . ?
C2 C3 H3 120.9 . . ?
C3 C4 C5 121.7(2) . . ?
C3 C4 H4 119.1 . . ?
C5 C4 H4 119.1 . . ?
C4 C5 C6 120.7(2) . . ?
C4 C5 H5 119.7 . . ?
C6 C5 H5 119.7 . . ?
C1 C6 C5 116.3(2) . . ?
C1 C6 C7 119.8(2) . . ?
C5 C6 C7 123.3(2) . . ?
C8 C7 C6 127.3(2) . . ?
C8 C7 H7 116.4 . . ?
C6 C7 H7 116.4 . . ?
C7 C8 P2 128.65(19) . . ?
C7 C8 Si1 123.51(18) . . ?
P2 C8 Si1 107.83(12) . . ?
C10 C9 C2 117.3(2) . . ?
C10 C9 H9 121.4 . . ?
C2 C9 H9 121.4 . . ?
C9 C10 P1 107.36(18) . . ?
C9 C10 Si2 123.95(19) . . ?
P1 C10 Si2 128.48(14) . . ?
C12 Si1 C11 110.88(15) . . ?
C12 Si1 C13 108.66(13) . . ?
C11 Si1 C13 110.94(12) . . ?
C12 Si1 C8 110.50(12) . . ?
C11 Si1 C8 109.93(12) . . ?
C13 Si1 C8 105.80(11) . . ?
Si1 C11 H11A 109.5 . . ?
Si1 C11 H11B 109.5 . . ?
H11A C11 H11B 109.5 . . ?
Si1 C11 H11C 109.5 . . ?
H11A C11 H11C 109.5 . . ?
H11B C11 H11C 109.5 . . ?
Si1 C12 H12A 109.5 . . ?
Si1 C12 H12B 109.5 . . ?
H12A C12 H12B 109.5 . . ?
Si1 C12 H12C 109.5 . . ?
H12A C12 H12C 109.5 . . ?
H12B C12 H12C 109.5 . . ?
C18 C13 C14 117.3(2) . . ?
C18 C13 Si1 122.2(2) . . ?
C14 C13 Si1 120.46(19) . . ?
C15 C14 C13 121.7(3) . . ?
C15 C14 H14 119.2 . . ?
C13 C14 H14 119.2 . . ?
C16 C15 C14 119.7(3) . . ?
C16 C15 H15 120.2 . . ?
C14 C15 H15 120.2 . . ?
C17 C16 C15 120.1(3) . . ?
C17 C16 H16 119.9 . . ?
C15 C16 H16 119.9 . . ?
C16 C17 C18 119.9(3) . . ?
C16 C17 H17 120.1 . . ?
C18 C17 H17 120.1 . . ?
C17 C18 C13 121.3(3) . . ?
C17 C18 H18 119.4 . . ?
C13 C18 H18 119.4 . . ?
C21 Si2 C22 113.30(13) . . ?
C21 Si2 C10 109.02(12) . . ?
C22 Si2 C10 108.42(12) . . ?
C21 Si2 C23 108.13(12) . . ?
C22 Si2 C23 109.10(12) . . ?
C10 Si2 C23 108.79(11) . . ?
Si2 C21 H21A 109.5 . . ?
Si2 C21 H21B 109.5 . . ?
H21A C21 H21B 109.5 . . ?
Si2 C21 H21C 109.5 . . ?
H21A C21 H21C 109.5 . . ?
H21B C21 H21C 109.5 . . ?
Si2 C22 H22A 109.5 . . ?
Si2 C22 H22B 109.5 . . ?
H22A C22 H22B 109.5 . . ?
Si2 C22 H22C 109.5 . . ?
H22A C22 H22C 109.5 . . ?
H22B C22 H22C 109.5 . . ?
C24 C23 C28 117.0(2) . . ?
C24 C23 Si2 119.4(2) . . ?
C28 C23 Si2 123.49(19) . . ?
C25 C24 C23 121.7(3) . . ?
C25 C24 H24 119.1 . . ?
C23 C24 H24 119.1 . . ?
C24 C25 C26 120.2(3) . . ?
C24 C25 H25 119.9 . . ?
C26 C25 H25 119.9 . . ?
C27 C26 C25 119.5(3) . . ?
C27 C26 H26 120.3 . . ?
C25 C26 H26 120.3 . . ?
C26 C27 C28 120.3(3) . . ?
C26 C27 H27 119.9 . . ?
C28 C27 H27 119.9 . . ?
C27 C28 C23 121.3(2) . . ?
C27 C28 H28 119.3 . . ?
C23 C28 H28 119.3 . . ?
C31 P2 C8 103.29(11) . . ?
C31 P2 P1 106.92(8) . . ?
C8 P2 P1 95.61(8) . . ?
C32 C31 C36 119.3(3) . . ?
C32 C31 P2 125.8(2) . . ?
C36 C31 P2 114.8(2) . . ?
C31 C32 C33 119.9(3) . . ?
C31 C32 H32 120.1 . . ?
C33 C32 H32 120.1 . . ?
C34 C33 C32 120.1(3) . . ?
C34 C33 H33 119.9 . . ?
C32 C33 H33 119.9 . . ?
C35 C34 C33 120.5(3) . . ?
C35 C34 H34 119.8 . . ?
C33 C34 H34 119.8 . . ?
C34 C35 C36 120.0(3) . . ?
C34 C35 H35 120.0 . . ?
C36 C35 H35 120.0 . . ?
C35 C36 C31 120.2(3) . . ?
C35 C36 H36 119.9 . . ?
C31 C36 H36 119.9 . . ?

loop_
_geom_bond_atom_site_label_1
_geom_bond_atom_site_label_2
_geom_bond_distance
_geom_bond_site_symmetry_2
_geom_bond_publ_flag
W1 C43 1.981(3) . ?
W1 C42 2.034(3) . ?
W1 C41 2.042(3) . ?
W1 C45 2.049(3) . ?
W1 C44 2.057(3) . ?
W1 P1 2.5294(7) . ?
C41 O1 1.131(3) . ?
C42 O2 1.140(3) . ?
C43 O3 1.155(4) . ?
C44 O4 1.132(3) . ?
C45 O5 1.137(3) . ?
P1 C1 1.779(2) . ?
P1 C10 1.823(2) . ?
P1 P2 2.1993(9) . ?
C1 C6 1.386(3) . ?
C1 C2 1.393(3) . ?
C2 C3 1.393(3) . ?
C2 C9 1.466(3) . ?
C3 C4 1.388(4) . ?
C3 H3 0.9500 . ?
C4 C5 1.390(4) . ?
C4 H4 0.9500 . ?
C5 C6 1.399(3) . ?
C5 H5 0.9500 . ?
C6 C7 1.472(3) . ?
C7 C8 1.348(3) . ?
C7 H7 0.9500 . ?
C8 P2 1.852(2) . ?
C8 Si1 1.886(2) . ?
C9 C10 1.350(3) . ?
C9 H9 0.9500 . ?
C10 Si2 1.872(2) . ?
Si1 C12 1.857(3) . ?
Si1 C11 1.865(3) . ?
Si1 C13 1.875(3) . ?
C11 H11A 0.9800 . ?
C11 H11B 0.9800 . ?
C11 H11C 0.9800 . ?
C12 H12A 0.9800 . ?
C12 H12B 0.9800 . ?
C12 H12C 0.9800 . ?
C13 C18 1.394(3) . ?
C13 C14 1.395(4) . ?
C14 C15 1.387(4) . ?
C14 H14 0.9500 . ?
C15 C16 1.382(4) . ?
C15 H15 0.9500 . ?
C16 C17 1.376(4) . ?
C16 H16 0.9500 . ?
C17 C18 1.394(4) . ?
C17 H17 0.9500 . ?
C18 H18 0.9500 . ?
Si2 C21 1.854(3) . ?
Si2 C22 1.862(3) . ?
Si2 C23 1.874(3) . ?
C21 H21A 0.9800 . ?
C21 H21B 0.9800 . ?
C21 H21C 0.9800 . ?
C22 H22A 0.9800 . ?
C22 H22B 0.9800 . ?
C22 H22C 0.9800 . ?
C23 C24 1.400(4) . ?
C23 C28 1.401(4) . ?
C24 C25 1.377(4) . ?
C24 H24 0.9500 . ?
C25 C26 1.388(4) . ?
C25 H25 0.9500 . ?
C26 C27 1.378(4) . ?
C26 H26 0.9500 . ?
C27 C28 1.388(4) . ?
C27 H27 0.9500 . ?
C28 H28 0.9500 . ?
P2 C31 1.825(3) . ?
C31 C32 1.391(4) . ?
C31 C36 1.397(4) . ?
C32 C33 1.391(4) . ?
C32 H32 0.9500 . ?
C33 C34 1.381(4) . ?
C33 H33 0.9500 . ?
C34 C35 1.374(5) . ?
C34 H34 0.9500 . ?
C35 C36 1.388(4) . ?
C35 H35 0.9500 . ?
C36 H36 0.9500 . ?

loop_
_geom_torsion_atom_site_label_1
_geom_torsion_atom_site_label_2
_geom_torsion_atom_site_label_3
_geom_torsion_atom_site_label_4
_geom_torsion
_geom_torsion_site_symmetry_1
_geom_torsion_site_symmetry_2
_geom_torsion_site_symmetry_3
_geom_torsion_site_symmetry_4
_geom_torsion_publ_flag
C10 P1 C1 C6 164.9(2) . . . . ?
P2 P1 C1 C6 46.2(2) . . . . ?
W1 P1 C1 C6 -71.3(2) . . . . ?
C10 P1 C1 C2 -12.31(18) . . . . ?
P2 P1 C1 C2 -131.01(16) . . . . ?
W1 P1 C1 C2 111.53(16) . . . . ?
C6 C1 C2 C3 9.1(4) . . . . ?
P1 C1 C2 C3 -173.60(19) . . . . ?
C6 C1 C2 C9 -167.1(2) . . . . ?
P1 C1 C2 C9 10.1(3) . . . . ?
C1 C2 C3 C4 -1.4(4) . . . . ?
C9 C2 C3 C4 174.0(3) . . . . ?
C2 C3 C4 C5 -4.2(4) . . . . ?
C3 C4 C5 C6 2.6(4) . . . . ?
C2 C1 C6 C5 -10.5(4) . . . . ?
P1 C1 C6 C5 172.66(18) . . . . ?
C2 C1 C6 C7 160.9(2) . . . . ?
P1 C1 C6 C7 -15.9(3) . . . . ?
C4 C5 C6 C1 4.6(4) . . . . ?
C4 C5 C6 C7 -166.6(2) . . . . ?
C1 C6 C7 C8 -18.6(4) . . . . ?
C5 C6 C7 C8 152.2(3) . . . . ?
C6 C7 C8 P2 5.9(4) . . . . ?
C6 C7 C8 Si1 -172.85(19) . . . . ?
C1 C2 C9 C10 -1.4(3) . . . . ?
C3 C2 C9 C10 -177.2(3) . . . . ?
C2 C9 C10 P1 -7.6(3) . . . . ?
C2 C9 C10 Si2 177.30(18) . . . . ?
C1 P1 C10 C9 11.17(19) . . . . ?
P2 P1 C10 C9 114.34(17) . . . . ?
W1 P1 C10 C9 -106.69(17) . . . . ?
C1 P1 C10 Si2 -174.07(17) . . . . ?
P2 P1 C10 Si2 -70.90(18) . . . . ?
W1 P1 C10 Si2 68.07(18) . . . . ?
C7 C8 Si1 C12 -114.3(2) . . . . ?
P2 C8 Si1 C12 66.72(16) . . . . ?
C7 C8 Si1 C11 8.4(3) . . . . ?
P2 C8 Si1 C11 -170.57(14) . . . . ?
C7 C8 Si1 C13 128.3(2) . . . . ?
P2 C8 Si1 C13 -50.73(15) . . . . ?
C12 Si1 C13 C18 -7.0(2) . . . . ?
C11 Si1 C13 C18 -129.2(2) . . . . ?
C8 Si1 C13 C18 111.6(2) . . . . ?
C12 Si1 C13 C14 173.4(2) . . . . ?
C11 Si1 C13 C14 51.2(2) . . . . ?
C8 Si1 C13 C14 -68.0(2) . . . . ?
C18 C13 C14 C15 1.0(4) . . . . ?
Si1 C13 C14 C15 -179.3(2) . . . . ?
C13 C14 C15 C16 -0.5(4) . . . . ?
C14 C15 C16 C17 -0.3(4) . . . . ?
C15 C16 C17 C18 0.6(4) . . . . ?
C16 C17 C18 C13 0.0(4) . . . . ?
C14 C13 C18 C17 -0.8(4) . . . . ?
Si1 C13 C18 C17 179.6(2) . . . . ?
C9 C10 Si2 C21 53.0(3) . . . . ?
P1 C10 Si2 C21 -121.00(18) . . . . ?
C9 C10 Si2 C22 176.7(2) . . . . ?
P1 C10 Si2 C22 2.8(2) . . . . ?
C9 C10 Si2 C23 -64.7(2) . . . . ?
P1 C10 Si2 C23 121.30(17) . . . . ?
C21 Si2 C23 C24 43.8(2) . . . . ?
C22 Si2 C23 C24 -79.8(2) . . . . ?
C10 Si2 C23 C24 162.1(2) . . . . ?
C21 Si2 C23 C28 -139.6(2) . . . . ?
C22 Si2 C23 C28 96.8(2) . . . . ?
C10 Si2 C23 C28 -21.3(2) . . . . ?
C28 C23 C24 C25 -0.6(4) . . . . ?
Si2 C23 C24 C25 176.2(2) . . . . ?
C23 C24 C25 C26 -0.8(5) . . . . ?
C24 C25 C26 C27 1.6(5) . . . . ?
C25 C26 C27 C28 -1.1(5) . . . . ?
C26 C27 C28 C23 -0.2(4) . . . . ?
C24 C23 C28 C27 1.1(4) . . . . ?
Si2 C23 C28 C27 -175.6(2) . . . . ?
C7 C8 P2 C31 -82.3(2) . . . . ?
Si1 C8 P2 C31 96.64(13) . . . . ?
C7 C8 P2 P1 26.6(2) . . . . ?
Si1 C8 P2 P1 -154.47(10) . . . . ?
C8 P2 C31 C32 36.5(2) . . . . ?
P1 P2 C31 C32 -63.7(2) . . . . ?
C8 P2 C31 C36 -141.60(19) . . . . ?
P1 P2 C31 C36 118.22(18) . . . . ?
C36 C31 C32 C33 -1.1(4) . . . . ?
P2 C31 C32 C33 -179.1(2) . . . . ?
C31 C32 C33 C34 0.3(4) . . . . ?
C32 C33 C34 C35 0.7(4) . . . . ?
C33 C34 C35 C36 -0.9(5) . . . . ?
C34 C35 C36 C31 0.0(4) . . . . ?
C32 C31 C36 C35 1.0(4) . . . . ?
P2 C31 C36 C35 179.2(2) . . . . ?
